data_7048533
loop_
_publ_author_name
'Luna Barros, Mariana'
'Cushion, Michael G.'
'Schwarz, Andrew D.'
'Turner, Zo\"e R'
'Mountford, Philip'

_publ_section_title
;
 Magnesium, calcium and zinc [N<sub>2</sub>N'] heteroscorpionate
 complexes.
;
_journal_issue 13
_journal_name_full 'Dalton transactions (Cambridge, England : 2003)'
_journal_page_first 4124
_journal_page_last 4138
_journal_paper_doi 10.1039/c8dt04985h
_journal_volume 48
_journal_year 2019
_chemical_formula_moiety 'C38 H53 Mg1 N10 Si2'
_chemical_formula_sum 'C38 H53 Mg N10 Si2'
_chemical_formula_weight 730.38
_chemical_name_systematic
;
Mg{(Me2pz)2CHSiMe2NPh}2
;
_space_group_IT_number 14
_space_group_name_Hall '-P 2yn'
_space_group_name_H-M_alt 'P 1 21/n 1'
_symmetry_cell_setting monoclinic
_symmetry_space_group_name_Hall '-P 2yn'
_symmetry_space_group_name_H-M 'P 1 21/n 1'
_atom_sites_solution_hydrogens geom
_atom_sites_solution_primary direct
_atom_sites_solution_secondary difmap
_audit_update_record
;
2018-12-18 deposited with the CCDC.
2019-01-08 downloaded from the CCDC.
;
_cell_angle_alpha 90
_cell_angle_beta 90.8103(7)
_cell_angle_gamma 90
_cell_formula_units_Z 4
_cell_length_a 12.4038(2)
_cell_length_b 18.3606(3)
_cell_length_c 17.3649(3)
_cell_measurement_reflns_used 9192
_cell_measurement_temperature 150
_cell_measurement_theta_max 27
_cell_measurement_theta_min 5
_cell_volume 3954.31(11)
_computing_cell_refinement 'DENZO/SCALEPACK (Otwinowski & Minor, 1997)'
_computing_data_collection 'COLLECT (Nonius, 1997-2001).'
_computing_data_reduction 'DENZO/SCALEPACK (Otwinowski & Minor, 1997)'
_computing_molecular_graphics 'CAMERON (Watkin et al., 1996)'
_computing_publication_material 'CRYSTALS (Betteridge et al., 2003)'
_computing_structure_refinement 'CRYSTALS (Betteridge et al., 2003)'
_computing_structure_solution 'SIR92 (Altomare et al., 1994)'
_diffrn_ambient_temperature 150
_diffrn_measured_fraction_theta_full 0.993
_diffrn_measured_fraction_theta_max 0.993
_diffrn_measurement_device 'Nonius KappaCCD'
_diffrn_measurement_device_type Area
_diffrn_measurement_method \w
_diffrn_radiation_monochromator graphite
_diffrn_radiation_type 'Mo K\a'
_diffrn_radiation_wavelength 0.71073
_diffrn_reflns_av_R_equivalents 0.050
_diffrn_reflns_limit_h_max 16
_diffrn_reflns_limit_h_min -16
_diffrn_reflns_limit_k_max 22
_diffrn_reflns_limit_k_min -23
_diffrn_reflns_limit_l_max 22
_diffrn_reflns_limit_l_min -22
_diffrn_reflns_number 17767
_diffrn_reflns_theta_full 26.932
_diffrn_reflns_theta_max 27.482
_diffrn_reflns_theta_min 5.103
_diffrn_standards_number 0
_exptl_absorpt_coefficient_mu 0.147
_exptl_absorpt_correction_T_max 0.97
_exptl_absorpt_correction_T_min 0.97
_exptl_absorpt_correction_type multi-scan
_exptl_absorpt_process_details 'DENZO/SCALEPACK (Otwinowski & Minor, 1997)'
_exptl_crystal_colour colourless
_exptl_crystal_density_diffrn 1.225
_exptl_crystal_density_method 'not measured'
_exptl_crystal_description block
_exptl_crystal_F_000 1564
_exptl_crystal_size_max 0.20
_exptl_crystal_size_mid 0.20
_exptl_crystal_size_min 0.20
_refine_diff_density_max 0.63
_refine_diff_density_min -0.55
_refine_ls_extinction_method None
_refine_ls_goodness_of_fit_ref 1.1325
_refine_ls_hydrogen_treatment constr
_refine_ls_matrix_type full
_refine_ls_number_parameters 460
_refine_ls_number_reflns 5136
_refine_ls_number_restraints 0
_refine_ls_R_factor_all 0.0981
_refine_ls_R_factor_gt 0.0501
_refine_ls_shift/su_max 0.000577
_refine_ls_structure_factor_coef F
_refine_ls_weighting_details
;
 Method, part 1, Chebychev polynomial, (Watkin, 1994, Prince, 1982) 
 [weight] = 1.0/[A~0~*T~0~(x)+A~1~*T~1~(x) ... +A~n-1~]*T~n-1~(x)] 
 where A~i~ are the Chebychev coefficients listed below and x= Fcalc/Fmax 
 Method = Robust Weighting (Prince, 1982) 
 W = [weight] * [1-(deltaF/6*sigmaF)^2^]^2^ 
 A~i~ are: 
 0.488 0.331 0.372 0.119 0.105 
;
_refine_ls_weighting_scheme calc
_refine_ls_wR_factor_all 0.0813
_refine_ls_wR_factor_gt 0.0482
_refine_ls_wR_factor_ref 0.0443
_reflns_limit_h_max 16
_reflns_limit_h_min -16
_reflns_limit_k_max 23
_reflns_limit_k_min 0
_reflns_limit_l_max 22
_reflns_limit_l_min 0
_reflns_number_gt 5734
_reflns_number_total 9000
_reflns_threshold_expression I>2.0\s(I)
_oxford_diffrn_Wilson_B_factor 2.01
_oxford_diffrn_Wilson_scale 25.22
_oxford_refine_ls_r_factor_ref 0.0432
_oxford_refine_ls_scale 0.1911(2)
_oxford_reflns_number_all 9000
_oxford_reflns_threshold_expression_ref I>3.0\s(I)
_cod_data_source_file c8dt04985h2.cif
_cod_data_source_block Mg((Me2pz)2CHSiMe2NPh)2
_cod_depositor_comments
;
The following automatic conversions were performed:

'_symmetry_cell_setting' value 'Monoclinic' changed to 'monoclinic'
according to
/home/data/users/saulius/crontab/automatic-downloads/rss-feeds/RSC/lib/dictionaries/cif_core.dic
dictionary named 'cif_core.dic' version 2.4.2 from 2011-04-26.

Automatic conversion script
Id: cif_fix_values 4973 2017-02-22 13:04:09Z antanas 

 Adding full bibliography for 7048527--7048538.cif.
;
_cod_original_sg_symbol_H-M 'P 1 21/n 1 '
_cod_original_formula_sum 'C38 H53 Mg1 N10 Si2'
_cod_database_code 7048533

loop_
_symmetry_equiv_pos_as_xyz
x,y,z
-x,-y,-z
-x+1/2,y+1/2,-z+1/2
x+1/2,-y+1/2,z+1/2

loop_
_atom_site_label
_atom_site_type_symbol
_atom_site_fract_x
_atom_site_fract_y
_atom_site_fract_z
_atom_site_U_iso_or_equiv
_atom_site_occupancy
_atom_site_adp_type
_atom_site_refinement_flags_posn
Mg1 Mg 0.47499(6) 0.68735(4) 0.25920(4) 0.0198 1.0000 Uani .
N1 N 0.56611(14) 0.67360(11) 0.14981(11) 0.0228 1.0000 Uani .
N2 N 0.67127(15) 0.65107(11) 0.15380(11) 0.0259 1.0000 Uani .
N3 N 0.55335(15) 0.57236(11) 0.28778(11) 0.0235 1.0000 Uani .
N4 N 0.64914(15) 0.55953(11) 0.25056(11) 0.0233 1.0000 Uani .
N5 N 0.61198(14) 0.73444(11) 0.31961(11) 0.0226 1.0000 Uani .
N6 N 0.34589(15) 0.60783(11) 0.20134(11) 0.0222 1.0000 Uani .
N7 N 0.24220(15) 0.61397(10) 0.22793(11) 0.0214 1.0000 Uani .
N8 N 0.37109(14) 0.67336(11) 0.36297(11) 0.0218 1.0000 Uani .
N9 N 0.26113(14) 0.66891(10) 0.35241(11) 0.0212 1.0000 Uani .
N10 N 0.37926(15) 0.77678(10) 0.21603(11) 0.0222 1.0000 Uani .
Si1 Si 0.73098(5) 0.69119(4) 0.30828(4) 0.0239 1.0000 Uani .
Si2 Si 0.24465(5) 0.76863(3) 0.22732(4) 0.0203 1.0000 Uani .
C1 C 0.54770(19) 0.68897(14) 0.07538(13) 0.0271 1.0000 Uani .
C2 C 0.6414(2) 0.67732(15) 0.03273(15) 0.0360 1.0000 Uani .
C3 C 0.7187(2) 0.65315(16) 0.08404(15) 0.0355 1.0000 Uani .
C4 C 0.4407(2) 0.71243(15) 0.04530(15) 0.0319 1.0000 Uani .
C5 C 0.8348(2) 0.6337(2) 0.07225(19) 0.0560 1.0000 Uani .
C6 C 0.51912(19) 0.50629(13) 0.30937(14) 0.0272 1.0000 Uani .
C7 C 0.5921(2) 0.45270(14) 0.28619(16) 0.0332 1.0000 Uani .
C8 C 0.6738(2) 0.48774(13) 0.24872(15) 0.0285 1.0000 Uani .
C9 C 0.4160(2) 0.49522(15) 0.35091(16) 0.0337 1.0000 Uani .
C10 C 0.7715(2) 0.45977(16) 0.20899(18) 0.0399 1.0000 Uani .
C11 C 0.71257(18) 0.62185(13) 0.22661(14) 0.0239 1.0000 Uani .
C12 C 0.7841(2) 0.63141(15) 0.38723(16) 0.0364 1.0000 Uani .
C13 C 0.8432(2) 0.74990(16) 0.27188(19) 0.0402 1.0000 Uani .
C14 C 0.60594(18) 0.79356(12) 0.37009(13) 0.0215 1.0000 Uani .
C15 C 0.68762(19) 0.81103(14) 0.42499(14) 0.0287 1.0000 Uani .
C16 C 0.6791(2) 0.86993(14) 0.47443(15) 0.0310 1.0000 Uani .
C17 C 0.5894(2) 0.91426(14) 0.47269(15) 0.0317 1.0000 Uani .
C18 C 0.50824(19) 0.89825(14) 0.41982(14) 0.0281 1.0000 Uani .
C19 C 0.51527(18) 0.83981(13) 0.37014(13) 0.0246 1.0000 Uani .
C20 C 0.34330(18) 0.54854(13) 0.15608(13) 0.0230 1.0000 Uani .
C21 C 0.23924(19) 0.51862(13) 0.15339(14) 0.0268 1.0000 Uani .
C22 C 0.17649(18) 0.56092(13) 0.19971(14) 0.0240 1.0000 Uani .
C23 C 0.4398(2) 0.52026(15) 0.11468(16) 0.0325 1.0000 Uani .
C24 C 0.0597(2) 0.55448(15) 0.21858(17) 0.0347 1.0000 Uani .
C25 C 0.38659(19) 0.66441(14) 0.43874(14) 0.0279 1.0000 Uani .
C26 C 0.2882(2) 0.65576(15) 0.47607(14) 0.0318 1.0000 Uani .
C27 C 0.20939(19) 0.65851(13) 0.41994(14) 0.0257 1.0000 Uani .
C28 C 0.4968(2) 0.66263(17) 0.47478(15) 0.0378 1.0000 Uani .
C29 C 0.0896(2) 0.65370(16) 0.42470(15) 0.0327 1.0000 Uani .
C30 C 0.21550(17) 0.67669(12) 0.27541(13) 0.0204 1.0000 Uani .
C31 C 0.1838(2) 0.83463(14) 0.29672(15) 0.0339 1.0000 Uani .
C32 C 0.1553(2) 0.76245(15) 0.13955(15) 0.0335 1.0000 Uani .
C33 C 0.42191(18) 0.83762(13) 0.17858(13) 0.0235 1.0000 Uani .
C34 C 0.3579(2) 0.89073(14) 0.14094(15) 0.0318 1.0000 Uani .
C35 C 0.4023(2) 0.94808(15) 0.10009(16) 0.0361 1.0000 Uani .
C36 C 0.5132(2) 0.95662(14) 0.09598(15) 0.0344 1.0000 Uani .
C37 C 0.5776(2) 0.90653(14) 0.13467(15) 0.0312 1.0000 Uani .
C38 C 0.53411(19) 0.84860(13) 0.17506(14) 0.0264 1.0000 Uani .
H21 H 0.6497 0.6847 -0.0210 0.0464 1.0000 Uiso R
H41 H 0.4407 0.7636 0.0370 0.0410 1.0000 Uiso R
H42 H 0.3877 0.6999 0.0819 0.0410 1.0000 Uiso R
H43 H 0.4260 0.6877 -0.0017 0.0410 1.0000 Uiso R
H51 H 0.8791 0.6654 0.1022 0.0716 1.0000 Uiso R
H52 H 0.8517 0.6388 0.0193 0.0716 1.0000 Uiso R
H53 H 0.8470 0.5848 0.0879 0.0716 1.0000 Uiso R
H71 H 0.5864 0.4018 0.2949 0.0413 1.0000 Uiso R
H91 H 0.4064 0.4448 0.3609 0.0434 1.0000 Uiso R
H92 H 0.4185 0.5212 0.3982 0.0434 1.0000 Uiso R
H93 H 0.3574 0.5126 0.3202 0.0434 1.0000 Uiso R
H101 H 0.7652 0.4088 0.2009 0.0517 1.0000 Uiso R
H102 H 0.8334 0.4695 0.2402 0.0517 1.0000 Uiso R
H103 H 0.7783 0.4836 0.1608 0.0517 1.0000 Uiso R
H111 H 0.7825 0.6035 0.2162 0.0288 1.0000 Uiso R
H121 H 0.8512 0.6111 0.3726 0.0469 1.0000 Uiso R
H122 H 0.8367 0.6185 0.4251 0.0469 1.0000 Uiso R
H123 H 0.7940 0.6597 0.4326 0.0469 1.0000 Uiso R
H124 H 0.7342 0.5933 0.3968 0.0469 1.0000 Uiso R
H131 H 0.8236 0.7692 0.2229 0.0516 1.0000 Uiso R
H132 H 0.9067 0.7214 0.2674 0.0516 1.0000 Uiso R
H133 H 0.8561 0.7887 0.3070 0.0516 1.0000 Uiso R
H151 H 0.7503 0.7813 0.4278 0.0353 1.0000 Uiso R
H161 H 0.7358 0.8797 0.5103 0.0386 1.0000 Uiso R
H171 H 0.5836 0.9545 0.5067 0.0399 1.0000 Uiso R
H181 H 0.4461 0.9285 0.4176 0.0362 1.0000 Uiso R
H191 H 0.4575 0.8304 0.3350 0.0318 1.0000 Uiso R
H211 H 0.2169 0.4770 0.1248 0.0331 1.0000 Uiso R
H231 H 0.4950 0.5082 0.1509 0.0418 1.0000 Uiso R
H232 H 0.4201 0.4781 0.0861 0.0418 1.0000 Uiso R
H233 H 0.4654 0.5566 0.0806 0.0418 1.0000 Uiso R
H241 H 0.0523 0.5484 0.2726 0.0446 1.0000 Uiso R
H242 H 0.0296 0.5136 0.1926 0.0446 1.0000 Uiso R
H243 H 0.0231 0.5975 0.2026 0.0446 1.0000 Uiso R
H261 H 0.2779 0.6491 0.5297 0.0402 1.0000 Uiso R
H281 H 0.5477 0.6481 0.4375 0.0488 1.0000 Uiso R
H282 H 0.5149 0.7098 0.4934 0.0488 1.0000 Uiso R
H283 H 0.4981 0.6290 0.5163 0.0488 1.0000 Uiso R
H291 H 0.0583 0.6976 0.4060 0.0418 1.0000 Uiso R
H292 H 0.0697 0.6464 0.4768 0.0418 1.0000 Uiso R
H293 H 0.0645 0.6140 0.3943 0.0418 1.0000 Uiso R
H301 H 0.1395 0.6749 0.2814 0.0263 1.0000 Uiso R
H311 H 0.1084 0.8263 0.2993 0.0441 1.0000 Uiso R
H312 H 0.1965 0.8830 0.2796 0.0441 1.0000 Uiso R
H313 H 0.2157 0.8281 0.3463 0.0441 1.0000 Uiso R
H321 H 0.0823 0.7583 0.1548 0.0426 1.0000 Uiso R
H322 H 0.1637 0.8050 0.1091 0.0426 1.0000 Uiso R
H323 H 0.1747 0.7208 0.1104 0.0426 1.0000 Uiso R
H341 H 0.2816 0.8871 0.1437 0.0398 1.0000 Uiso R
H351 H 0.3562 0.9818 0.0744 0.0453 1.0000 Uiso R
H361 H 0.5439 0.9955 0.0677 0.0444 1.0000 Uiso R
H371 H 0.6537 0.9121 0.1334 0.0393 1.0000 Uiso R
H381 H 0.5810 0.8156 0.2010 0.0342 1.0000 Uiso R

loop_
_atom_site_aniso_label
_atom_site_aniso_U_11
_atom_site_aniso_U_22
_atom_site_aniso_U_33
_atom_site_aniso_U_23
_atom_site_aniso_U_13
_atom_site_aniso_U_12
Mg1 0.0161(3) 0.0207(4) 0.0226(4) 0.0005(3) -0.0004(3) 0.0001(3)
N1 0.0157(9) 0.0261(11) 0.0265(10) -0.0001(8) 0.0011(7) -0.0001(8)
N2 0.0204(10) 0.0305(11) 0.0271(11) 0.0001(9) 0.0039(8) 0.0017(8)
N3 0.0184(9) 0.0228(10) 0.0293(11) -0.0001(8) 0.0019(8) 0.0010(8)
N4 0.0191(9) 0.0210(10) 0.0299(11) -0.0030(8) 0.0004(8) 0.0030(8)
N5 0.0191(9) 0.0226(10) 0.0261(10) -0.0027(8) -0.0020(8) -0.0001(8)
N6 0.0165(9) 0.0245(10) 0.0255(10) -0.0018(8) -0.0001(8) 0.0005(8)
N7 0.0173(9) 0.0216(10) 0.0254(10) -0.0010(8) 0.0005(8) -0.0008(8)
N8 0.0175(9) 0.0265(11) 0.0214(10) 0.0021(8) -0.0011(7) -0.0008(8)
N9 0.0175(9) 0.0246(10) 0.0216(10) 0.0006(8) 0.0002(7) -0.0003(8)
N10 0.0195(9) 0.0223(10) 0.0248(10) 0.0019(8) -0.0013(8) -0.0010(8)
Si1 0.0171(3) 0.0222(3) 0.0323(4) -0.0010(3) -0.0023(3) 0.0001(3)
Si2 0.0188(3) 0.0202(3) 0.0220(3) 0.0003(3) -0.0018(2) 0.0012(3)
C1 0.0298(12) 0.0285(13) 0.0230(12) 0.0008(10) 0.0016(10) -0.0012(11)
C2 0.0374(14) 0.0452(17) 0.0256(13) 0.0027(12) 0.0081(11) 0.0036(13)
C3 0.0314(14) 0.0436(16) 0.0317(14) 0.0029(12) 0.0117(11) 0.0045(12)
C4 0.0303(13) 0.0396(15) 0.0256(12) 0.0009(11) -0.0027(10) 0.0014(11)
C5 0.0389(17) 0.081(3) 0.0484(19) 0.0106(17) 0.0213(14) 0.0189(17)
C6 0.0250(12) 0.0241(12) 0.0322(13) 0.0008(10) -0.0036(10) -0.0010(10)
C7 0.0365(14) 0.0207(12) 0.0422(15) 0.0020(11) -0.0006(12) 0.0017(11)
C8 0.0274(12) 0.0220(12) 0.0360(14) -0.0044(11) -0.0048(10) 0.0050(10)
C9 0.0324(14) 0.0283(14) 0.0405(15) 0.0036(11) 0.0037(12) -0.0046(11)
C10 0.0376(15) 0.0329(15) 0.0493(17) -0.0045(13) 0.0050(13) 0.0098(12)
C11 0.0155(10) 0.0271(12) 0.0291(12) 0.0012(10) 0.0001(9) 0.0013(9)
C12 0.0311(14) 0.0361(15) 0.0416(16) -0.0018(12) -0.0151(12) 0.0080(12)
C13 0.0283(13) 0.0357(16) 0.0569(18) -0.0060(13) 0.0070(12) -0.0043(12)
C14 0.0215(11) 0.0213(12) 0.0218(11) 0.0013(9) -0.0014(9) 0.0003(9)
C15 0.0240(12) 0.0278(13) 0.0341(13) -0.0005(11) -0.0054(10) 0.0013(10)
C16 0.0306(13) 0.0310(14) 0.0311(13) -0.0056(11) -0.0086(11) -0.0017(11)
C17 0.0371(14) 0.0292(13) 0.0288(13) -0.0058(11) 0.0011(11) 0.0013(11)
C18 0.0260(12) 0.0283(13) 0.0299(13) -0.0005(10) 0.0006(10) 0.0046(10)
C19 0.0215(11) 0.0274(12) 0.0247(12) 0.0007(10) -0.0013(9) 0.0019(10)
C20 0.0225(11) 0.0212(12) 0.0251(12) -0.0008(9) -0.0031(9) 0.0005(9)
C21 0.0270(12) 0.0235(12) 0.0296(13) -0.0045(10) -0.0079(10) -0.0035(10)
C22 0.0216(11) 0.0217(12) 0.0286(12) -0.0001(10) -0.0046(9) -0.0039(9)
C23 0.0299(13) 0.0319(14) 0.0357(14) -0.0088(11) 0.0026(11) 0.0008(11)
C24 0.0228(12) 0.0361(15) 0.0452(16) -0.0104(12) -0.0027(11) -0.0077(11)
C25 0.0274(12) 0.0303(13) 0.0259(12) 0.0026(10) -0.0035(10) -0.0038(11)
C26 0.0321(13) 0.0411(15) 0.0221(12) 0.0016(11) 0.0020(10) -0.0041(12)
C27 0.0253(12) 0.0253(12) 0.0265(12) 0.0005(10) 0.0039(10) -0.0020(10)
C28 0.0316(13) 0.0551(18) 0.0264(13) 0.0089(12) -0.0076(11) -0.0060(13)
C29 0.0266(13) 0.0400(15) 0.0316(14) 0.0002(12) 0.0068(10) -0.0031(11)
C30 0.0155(10) 0.0229(12) 0.0229(11) -0.0004(9) -0.0021(8) 0.0028(9)
C31 0.0398(15) 0.0252(13) 0.0369(15) -0.0032(11) 0.0066(12) 0.0008(11)
C32 0.0321(13) 0.0360(14) 0.0322(14) 0.0041(12) -0.0067(11) 0.0011(12)
C33 0.0255(12) 0.0214(11) 0.0236(12) 0.0002(9) 0.0007(9) -0.001(1)
C34 0.0294(13) 0.0298(14) 0.0362(14) 0.0047(11) -0.0014(11) -0.0002(11)
C35 0.0440(16) 0.0283(14) 0.0359(15) 0.0075(11) -0.0027(12) 0.0007(12)
C36 0.0458(16) 0.0271(14) 0.0305(14) 0.0040(11) 0.0053(12) -0.0067(12)
C37 0.0305(13) 0.0305(14) 0.0327(14) -0.0031(11) 0.0071(11) -0.0077(11)
C38 0.0260(12) 0.0261(13) 0.0272(12) 0.0013(10) -0.0009(10) -0.0007(10)

loop_
_atom_type_symbol
_atom_type_scat_dispersion_real
_atom_type_scat_dispersion_imag
_atom_type_scat_Cromer_Mann_a1
_atom_type_scat_Cromer_Mann_b1
_atom_type_scat_Cromer_Mann_a2
_atom_type_scat_Cromer_Mann_b2
_atom_type_scat_Cromer_Mann_a3
_atom_type_scat_Cromer_Mann_b3
_atom_type_scat_Cromer_Mann_a4
_atom_type_scat_Cromer_Mann_b4
_atom_type_scat_Cromer_Mann_c
_atom_type_scat_source
C 0.0033 0.0016 2.3100 20.8439 1.0200 10.2075 1.5886 0.5687 0.8650 51.6512 0.2156 'International Tables Vol C 4.2.6.8 and 6.1.1.4'
H 0.0000 0.0000 0.4930 10.5109 0.3229 26.1257 0.1402 3.1424 0.0408 57.7998 0.0030 'International Tables Vol C 4.2.6.8 and 6.1.1.4'
N 0.0061 0.0033 12.2126 0.0057 3.1322 9.8933 2.0125 28.9975 1.1663 0.5826 -11.5290 'International Tables Vol C 4.2.6.8 and 6.1.1.4'
Si 0.0817 0.0704 6.2915 2.4386 3.0353 32.3337 1.9891 0.6785 1.5410 81.6937 1.1407 'International Tables Vol C 4.2.6.8 and 6.1.1.4'
Mg 0.0486 0.0363 5.4204 2.8275 2.1735 79.2611 1.2269 0.3808 2.3073 7.1937 0.8584 'International Tables Vol C 4.2.6.8 and 6.1.1.4'

loop_
_geom_angle_atom_site_label_1
_geom_angle_atom_site_label_2
_geom_angle_atom_site_label_3
_geom_angle
_geom_angle_publ_flag
N1 Mg1 N5 93.10(7) yes
N1 Mg1 N8 166.11(8) yes
N5 Mg1 N8 96.45(7) yes
N1 Mg1 N10 94.19(7) yes
N5 Mg1 N10 106.81(8) yes
N8 Mg1 N10 92.68(7) yes
N1 Mg1 N6 85.25(7) yes
N5 Mg1 N6 165.68(8) yes
N8 Mg1 N6 83.00(7) yes
N10 Mg1 N6 87.50(7) yes
N1 Mg1 N3 82.35(7) yes
N5 Mg1 N3 86.42(7) yes
N8 Mg1 N3 88.19(7) yes
N10 Mg1 N3 166.53(8) yes
N6 Mg1 N3 79.26(7) yes
Mg1 N1 N2 118.90(14) yes
Mg1 N1 C1 135.55(16) yes
N2 N1 C1 105.18(18) yes
N1 N2 C3 111.8(2) yes
N1 N2 C11 118.51(18) yes
C3 N2 C11 129.3(2) yes
N4 N3 C6 104.74(19) yes
N4 N3 Mg1 113.98(14) yes
C6 N3 Mg1 137.14(16) yes
N3 N4 C8 111.9(2) yes
N3 N4 C11 118.21(18) yes
C8 N4 C11 129.6(2) yes
Mg1 N5 Si1 115.90(10) yes
Mg1 N5 C14 124.43(14) yes
Si1 N5 C14 119.51(15) yes
N7 N6 C20 104.35(18) yes
N7 N6 Mg1 115.74(13) yes
C20 N6 Mg1 139.04(15) yes
N6 N7 C22 112.27(18) yes
N6 N7 C30 118.38(18) yes
C22 N7 C30 129.15(19) yes
Mg1 N8 N9 118.62(13) yes
Mg1 N8 C25 136.69(15) yes
N9 N8 C25 104.61(18) yes
N8 N9 C27 111.89(18) yes
N8 N9 C30 119.32(17) yes
C27 N9 C30 128.78(19) yes
Mg1 N10 Si2 115.63(10) yes
Mg1 N10 C33 124.03(15) yes
Si2 N10 C33 120.31(16) yes
N5 Si1 C11 107.64(10) yes
N5 Si1 C12 119.35(11) yes
C11 Si1 C12 100.94(12) yes
N5 Si1 C13 114.98(12) yes
C11 Si1 C13 102.32(12) yes
C12 Si1 C13 109.19(13) yes
N10 Si2 C30 108.70(10) yes
N10 Si2 C31 115.11(11) yes
C30 Si2 C31 102.05(11) yes
N10 Si2 C32 118.96(11) yes
C30 Si2 C32 100.81(11) yes
C31 Si2 C32 108.85(13) yes
N1 C1 C2 110.3(2) yes
N1 C1 C4 122.7(2) yes
C2 C1 C4 127.0(2) yes
C1 C2 C3 106.4(2) yes
C1 C2 H21 126.8 no
C3 C2 H21 126.7 no
C2 C3 N2 106.3(2) yes
C2 C3 C5 130.6(3) yes
N2 C3 C5 123.1(2) yes
C1 C4 H41 109.8 no
C1 C4 H42 108.6 no
H41 C4 H42 110.0 no
C1 C4 H43 109.0 no
H41 C4 H43 110.0 no
H42 C4 H43 109.5 no
C3 C5 H51 109.2 no
C3 C5 H52 109.5 no
H51 C5 H52 109.5 no
C3 C5 H53 109.6 no
H51 C5 H53 109.5 no
H52 C5 H53 109.5 no
N3 C6 C7 110.3(2) yes
N3 C6 C9 122.4(2) yes
C7 C6 C9 127.3(2) yes
C6 C7 C8 106.9(2) yes
C6 C7 H71 126.6 no
C8 C7 H71 126.4 no
C7 C8 N4 106.1(2) yes
C7 C8 C10 131.8(2) yes
N4 C8 C10 122.0(2) yes
C6 C9 H91 109.4 no
C6 C9 H92 109.4 no
H91 C9 H92 109.5 no
C6 C9 H93 109.7 no
H91 C9 H93 109.5 no
H92 C9 H93 109.5 no
C8 C10 H101 110.0 no
C8 C10 H102 109.0 no
H101 C10 H102 109.5 no
C8 C10 H103 109.4 no
H101 C10 H103 109.5 no
H102 C10 H103 109.5 no
N2 C11 N4 110.65(18) yes
N2 C11 Si1 115.68(17) yes
N4 C11 Si1 111.75(16) yes
N2 C11 H111 106.0 no
N4 C11 H111 106.0 no
Si1 C11 H111 106.1 no
Si1 C12 H121 109.6 no
Si1 C12 H122 152.4 no
H121 C12 H122 59.4 no
Si1 C12 H123 109.1 no
H121 C12 H123 109.5 no
H122 C12 H123 58.9 no
Si1 C12 H124 109.7 no
H121 C12 H124 109.5 no
H122 C12 H124 97.9 no
H123 C12 H124 109.5 no
Si1 C13 H131 109.5 no
Si1 C13 H132 109.3 no
H131 C13 H132 109.5 no
Si1 C13 H133 109.5 no
H131 C13 H133 109.5 no
H132 C13 H133 109.5 no
N5 C14 C15 123.6(2) yes
N5 C14 C19 121.2(2) yes
C15 C14 C19 115.2(2) yes
C14 C15 C16 122.2(2) yes
C14 C15 H151 118.7 no
C16 C15 H151 119.1 no
C15 C16 C17 121.0(2) yes
C15 C16 H161 119.5 no
C17 C16 H161 119.5 no
C16 C17 C18 117.9(2) yes
C16 C17 H171 121.0 no
C18 C17 H171 121.1 no
C17 C18 C19 121.8(2) yes
C17 C18 H181 119.0 no
C19 C18 H181 119.2 no
C14 C19 C18 121.8(2) yes
C14 C19 H191 118.9 no
C18 C19 H191 119.3 no
N6 C20 C21 110.6(2) yes
N6 C20 C23 123.3(2) yes
C21 C20 C23 126.1(2) yes
C20 C21 C22 106.8(2) yes
C20 C21 H211 126.4 no
C22 C21 H211 126.8 no
C21 C22 N7 106.0(2) yes
C21 C22 C24 130.2(2) yes
N7 C22 C24 123.8(2) yes
C20 C23 H231 109.6 no
C20 C23 H232 109.4 no
H231 C23 H232 109.5 no
C20 C23 H233 109.4 no
H231 C23 H233 109.5 no
H232 C23 H233 109.5 no
C22 C24 H241 109.5 no
C22 C24 H242 109.6 no
H241 C24 H242 109.5 no
C22 C24 H243 109.3 no
H241 C24 H243 109.5 no
H242 C24 H243 109.5 no
N8 C25 C26 110.8(2) yes
N8 C25 C28 122.2(2) yes
C26 C25 C28 127.0(2) yes
C25 C26 C27 106.5(2) yes
C25 C26 H261 126.8 no
C27 C26 H261 126.7 no
C26 C27 N9 106.2(2) yes
C26 C27 C29 131.2(2) yes
N9 C27 C29 122.6(2) yes
C25 C28 H281 109.5 no
C25 C28 H282 109.5 no
H281 C28 H282 109.3 no
C25 C28 H283 109.8 no
H281 C28 H283 109.3 no
H282 C28 H283 109.5 no
C27 C29 H291 109.5 no
C27 C29 H292 109.5 no
H291 C29 H292 109.5 no
C27 C29 H293 109.4 no
H291 C29 H293 109.5 no
H292 C29 H293 109.5 no
N7 C30 N9 110.77(18) yes
N7 C30 Si2 113.77(15) yes
N9 C30 Si2 114.44(15) yes
N7 C30 H301 105.6 no
N9 C30 H301 105.7 no
Si2 C30 H301 105.7 no
Si2 C31 H311 109.4 no
Si2 C31 H312 109.4 no
H311 C31 H312 109.5 no
Si2 C31 H313 109.6 no
H311 C31 H313 109.5 no
H312 C31 H313 109.5 no
Si2 C32 H321 109.5 no
Si2 C32 H322 109.6 no
H321 C32 H322 109.5 no
Si2 C32 H323 109.3 no
H321 C32 H323 109.5 no
H322 C32 H323 109.5 no
N10 C33 C34 123.5(2) yes
N10 C33 C38 121.0(2) yes
C34 C33 C38 115.5(2) yes
C33 C34 C35 122.4(2) yes
C33 C34 H341 118.7 no
C35 C34 H341 118.8 no
C34 C35 C36 120.8(3) yes
C34 C35 H351 119.7 no
C36 C35 H351 119.5 no
C35 C36 C37 117.7(2) yes
C35 C36 H361 121.1 no
C37 C36 H361 121.1 no
C36 C37 C38 121.9(2) yes
C36 C37 H371 118.9 no
C38 C37 H371 119.2 no
C33 C38 C37 121.6(2) yes
C33 C38 H381 119.2 no
C37 C38 H381 119.3 no

loop_
_geom_bond_atom_site_label_1
_geom_bond_atom_site_label_2
_geom_bond_distance
_geom_bond_publ_flag
Mg1 N1 2.238(2) yes
Mg1 N5 2.164(2) yes
Mg1 N8 2.245(2) yes
Mg1 N10 2.155(2) yes
Mg1 N6 2.379(2) yes
Mg1 N3 2.374(2) yes
N1 N2 1.369(3) yes
N1 C1 1.339(3) yes
N2 C3 1.355(3) yes
N2 C11 1.460(3) yes
N3 N4 1.381(3) yes
N3 C6 1.341(3) yes
N4 C8 1.353(3) yes
N4 C11 1.453(3) yes
N5 Si1 1.6901(19) yes
N5 C14 1.398(3) yes
N6 N7 1.377(3) yes
N6 C20 1.343(3) yes
N7 C22 1.357(3) yes
N7 C30 1.457(3) yes
N8 N9 1.376(3) yes
N8 C25 1.337(3) yes
N9 C27 1.358(3) yes
N9 C30 1.452(3) yes
N10 Si2 1.6906(19) yes
N10 C33 1.400(3) yes
Si1 C11 1.917(2) yes
Si1 C12 1.869(3) yes
Si1 C13 1.877(3) yes
Si2 C30 1.920(2) yes
Si2 C31 1.875(3) yes
Si2 C32 1.875(3) yes
C1 C2 1.403(3) yes
C1 C4 1.483(3) yes
C2 C3 1.374(4) yes
C2 H21 0.950 no
C3 C5 1.500(4) yes
C4 H41 0.950 no
C4 H42 0.950 no
C4 H43 0.950 no
C5 H51 0.950 no
C5 H52 0.950 no
C5 H53 0.950 no
C6 C7 1.399(3) yes
C6 C9 1.492(3) yes
C7 C8 1.372(4) yes
C7 H71 0.950 no
C8 C10 1.494(4) yes
C9 H91 0.950 no
C9 H92 0.950 no
C9 H93 0.950 no
C10 H101 0.950 no
C10 H102 0.950 no
C10 H103 0.950 no
C11 H111 0.950 no
C12 H121 0.950 no
C12 H122 0.950 no
C12 H123 0.950 no
C12 H124 0.950 no
C13 H131 0.950 no
C13 H132 0.950 no
C13 H133 0.950 no
C14 C15 1.418(3) yes
C14 C19 1.409(3) yes
C15 C16 1.386(4) yes
C15 H151 0.950 no
C16 C17 1.378(4) yes
C16 H161 0.950 no
C17 C18 1.385(4) yes
C17 H171 0.950 no
C18 C19 1.380(3) yes
C18 H181 0.950 no
C19 H191 0.950 no
C20 C21 1.403(3) yes
C20 C23 1.498(3) yes
C21 C22 1.369(3) yes
C21 H211 0.950 no
C22 C24 1.494(3) yes
C23 H231 0.950 no
C23 H232 0.950 no
C23 H233 0.950 no
C24 H241 0.950 no
C24 H242 0.950 no
C24 H243 0.950 no
C25 C26 1.399(3) yes
C25 C28 1.495(3) yes
C26 C27 1.371(3) yes
C26 H261 0.950 no
C27 C29 1.492(3) yes
C28 H281 0.950 no
C28 H282 0.950 no
C28 H283 0.950 no
C29 H291 0.950 no
C29 H292 0.950 no
C29 H293 0.950 no
C30 H301 0.950 no
C31 H311 0.950 no
C31 H312 0.950 no
C31 H313 0.950 no
C32 H321 0.950 no
C32 H322 0.950 no
C32 H323 0.950 no
C33 C34 1.412(3) yes
C33 C38 1.408(3) yes
C34 C35 1.388(4) yes
C34 H341 0.950 no
C35 C36 1.388(4) yes
C35 H351 0.950 no
C36 C37 1.386(4) yes
C36 H361 0.950 no
C37 C38 1.388(3) yes
C37 H371 0.950 no
C38 H381 0.950 no
